data_2005703
loop_
_publ_author_name
'Wolff, J. J.'
'Gredel, F.'
'Irngartinger, H.'
'Dreier, T.'

_publ_section_title
;
 Trinitrophloroglucinol
;
_journal_issue 12
_journal_name_full 'Acta Crystallographica Section C'
_journal_page_first 3225
_journal_page_last 3227
_journal_paper_doi 10.1107/S0108270196009523
_journal_volume 52
_journal_year 1996
_chemical_formula_sum 'C6 H3 N3 O9'
_chemical_formula_weight 261.11
_chemical_name_systematic ' 2,4,6-Trinitro-1,3,5-benzenetriol'
_space_group_IT_number 4
_symmetry_cell_setting monoclinic
_symmetry_space_group_name_Hall 'P 2yb'
_symmetry_space_group_name_H-M 'P 1 21 1'
_atom_type_scat_source IntTabIV
_cell_angle_alpha 90.00
_cell_angle_beta 111.53(1)
_cell_angle_gamma 90.00
_cell_formula_units_Z 2
_cell_length_a 8.397(1)
_cell_length_b 6.083(1)
_cell_length_c 9.671(1)
_cell_measurement_reflns_used 75
_cell_measurement_temperature 293
_cell_measurement_theta_max 16
_cell_measurement_theta_min 10
_cell_volume 459.52(11)
_computing_cell_refinement CAD4
_computing_data_collection CAD4_(Enraf-Nonius,_1988)
_computing_data_reduction PROCESS_MolEN_(Fair,_1990)
_computing_molecular_graphics ORTEPII_(Johnson,_1976)
_computing_publication_material MolEN
_computing_structure_refinement LSFM_MolEN
_computing_structure_solution Direct_methods_(SIR;_Burla_et_al.,_1989)
_diffrn_ambient_temperature 293
_diffrn_measurement_device Enraf_Nonius_CAD4
_diffrn_measurement_method \w/2\q
_diffrn_radiation_type 'Mo K\a'
_diffrn_radiation_wavelength 0.71073
_diffrn_reflns_av_R_equivalents 0.029
_diffrn_reflns_limit_h_max 11
_diffrn_reflns_limit_h_min 0
_diffrn_reflns_limit_k_max 8
_diffrn_reflns_limit_k_min 0
_diffrn_reflns_limit_l_max 11
_diffrn_reflns_limit_l_min -12
_diffrn_reflns_number 1276
_diffrn_reflns_theta_max 27.97
_diffrn_reflns_theta_min 2.27
_diffrn_standards_decay_% 0.74
_diffrn_standards_interval_count 100
_diffrn_standards_number 3
_exptl_absorpt_coefficient_mu 0.172
_exptl_absorpt_correction_type none
_exptl_crystal_colour 'light yellow'
_exptl_crystal_density_diffrn 1.89
_exptl_crystal_density_method none
_exptl_crystal_description prism
_exptl_crystal_F_000 264
_exptl_crystal_size_max 0.45
_exptl_crystal_size_mid 0.45
_exptl_crystal_size_min 0.35
_refine_diff_density_max 0.242
_refine_diff_density_min -0.270
_refine_ls_extinction_method none
_refine_ls_goodness_of_fit_obs 2.3
_refine_ls_hydrogen_treatment 'H atoms refined isotropically'
_refine_ls_matrix_type full
_refine_ls_number_parameters 174
_refine_ls_number_reflns 1071
_refine_ls_number_restraints 1
_refine_ls_R_factor_all 0.048
_refine_ls_R_factor_obs 0.037
_refine_ls_shift/esd_max 0.024
_refine_ls_structure_factor_coef Fsqd
_refine_ls_weighting_details 'w = 4Fo^2^/ [\s^2^(Fo^2^) + 0.0009 Fo^4^]'
_refine_ls_weighting_scheme calc
_refine_ls_wR_factor_obs 0.047
_reflns_number_observed 1071
_reflns_number_total 1202
_reflns_observed_criterion >2.5\s(I)
_cod_data_source_file ab1389.cif
_cod_data_source_block 500pg
_cod_depositor_comments
;
The following automatic conversions were performed:

'_refine_ls_weighting_scheme' value '4Fo^2^/ [\s^2^(Fo^2^) + 0.0009
Fo^4^]' was changed to 'calc'. New tag '_refine_ls_weighting_details'
was created. The value of the new tag was set to 'w = 4Fo^2^/
[\s^2^(Fo^2^) + 0.0009 Fo^4^]'.

Automatic conversion script
Id: cif_fix_values 3143 2015-03-26 13:38:13Z robertas 
;
_cod_original_cell_volume 459.5(2)
_cod_original_sg_symbol_Hall 'P 2y1'
_cod_original_sg_symbol_H-M 'P 21'
_cod_database_code 2005703

loop_
_symmetry_equiv_pos_as_xyz
x,y,z
-x,y+1/2,-z

loop_
_atom_site_aniso_label
_atom_site_aniso_U_11
_atom_site_aniso_U_22
_atom_site_aniso_U_33
_atom_site_aniso_U_12
_atom_site_aniso_U_13
_atom_site_aniso_U_23
O1A 0.0238(6) 0.0900(10) 0.0580(9) 0.0070(10) -0.0025(6) 0.0100(10)
O1B 0.0315(6) 0.0740(10) 0.0629(9) -0.0161(9) 0.0091(6) -0.0030(10)
O1 0.0334(6) 0.0510(10) 0.0499(7) -0.0095(7) 0.0089(5) 0.0109(8)
O2A 0.0492(7) 0.0710(10) 0.0836(9) -0.0022(9) 0.0351(6) 0.0250(10)
O2B 0.0635(9) 0.0460(10) 0.0501(8) 0.0070(10) 0.0177(6) 0.0164(8)
O2 0.0341(6) 0.0530(10) 0.0476(8) 0.0147(8) 0.0021(6) 0.0123(8)
O3A 0.0589(9) 0.0380(10) 0.0580(10) 0.0111(9) -0.0035(8) 0.0025(9)
O3B 0.0402(7) 0.0570(10) 0.0332(7) 0.0145(8) -0.0027(6) -0.0031(8)
O3 0.0213(5) 0.0560(10) 0.0596(8) -0.0012(7) 0.0089(5) 0.0120(9)
N1 0.0244(7) 0.0580(10) 0.0373(7) -0.0040(9) 0.0059(5) -0.0083(9)
N2 0.0420(8) 0.0430(10) 0.0353(7) -0.0016(8) 0.0130(5) 0.0062(8)
N3 0.0279(6) 0.0347(9) 0.0353(7) 0.0035(7) 0.0063(5) 0.0035(8)
C1 0.0276(7) 0.0380(10) 0.0286(7) -0.0042(8) 0.0084(5) -0.0029(8)
C2 0.0208(6) 0.0450(10) 0.0288(8) -0.0004(8) 0.0049(5) -0.0044(8)
C3 0.0281(7) 0.0390(10) 0.0249(7) 0.0056(8) 0.0043(5) -0.0009(8)
C4 0.0303(7) 0.0330(10) 0.0273(7) -0.0004(8) 0.0090(5) 0.0005(7)
C5 0.0220(6) 0.0380(10) 0.0314(7) 0.0005(9) 0.0066(5) -0.0018(9)
C6 0.0242(7) 0.0340(10) 0.0294(7) 0.0038(8) 0.0047(6) 0.0001(8)

loop_
_atom_site_label
_atom_site_fract_x
_atom_site_fract_y
_atom_site_fract_z
_atom_site_U_iso_or_equiv
_atom_site_thermal_displace_type
O1A -0.4520(2) 0.2493(5) 0.5854(2) 0.0622(6) Uani
O1B -0.3954(2) -0.0422(4) 0.7197(2) 0.0585(6) Uani
O1 -0.0934(2) -0.1445(3) 0.8838(2) 0.0467(4) Uani
O2A 0.2754(2) 0.5690 0.6506(2) 0.0647(6) Uani
O2B 0.0390(2) 0.7419(4) 0.6053(2) 0.0542(5) Uani
O2 -0.2175(2) 0.5044(4) 0.5759(2) 0.0486(5) Uani
O3A 0.2490(2) -0.2561(4) 0.9582(2) 0.0588(6) Uani
O3B 0.3301(2) 0.0257(4) 1.0983(2) 0.0481(5) Uani
O3 0.3523(2) 0.2726(4) 0.8545(2) 0.0473(5) Uani
N1 -0.3476(2) 0.1250(4) 0.6733(2) 0.0416(5) Uani
N2 0.1278(2) 0.5827(4) 0.6519(2) 0.0405(5) Uani
N3 0.2441(2) -0.0618(4) 0.9813(2) 0.0341(4) Uani
C1 -0.0503(2) 0.0303(4) 0.8240(2) 0.0319(5) Uani
C2 -0.1685(2) 0.1745(4) 0.7220(2) 0.0327(5) Uani
C3 -0.1125(2) 0.3637(4) 0.6676(2) 0.0321(5) Uani
C4 0.0660(2) 0.3989(4) 0.7118(2) 0.0307(5) Uani
C5 0.1839(2) 0.2537(4) 0.8099(2) 0.0313(5) Uani
C6 0.1224(2) 0.0780(4) 0.8675(2) 0.0306(5) Uani
H1 -0.188(3) -0.163(6) 0.845(3) 0.056(8) Uiso
H2 -0.320(4) 0.446(9) 0.550(4) 0.12(1) Uiso
H3 0.374(4) 0.370(7) 0.805(3) 0.10(1) Uiso

loop_
_geom_angle_atom_site_label_1
_geom_angle_atom_site_label_2
_geom_angle_atom_site_label_3
_geom_angle
_geom_angle_publ_flag
C1 O1 H1 108(2) ?
C3 O2 H2 106(3) ?
C5 O3 H3 108(2) ?
O1A N1 O1B 120.8(2) ?
O1A N1 C2 119.5(2) ?
O1B N1 C2 119.7(2) ?
O2A N2 O2B 122.1(2) ?
O2A N2 C4 117.3(2) ?
O2B N2 C4 120.7(2) ?
O3A N3 O3B 123.4(2) ?
O3A N3 C6 119.4(2) ?
O3B N3 C6 117.1(2) ?
O1 C1 C2 124.6(2) ?
O1 C1 C6 117.4(2) ?
C2 C1 C6 118.0(2) yes
N1 C2 C1 118.7(2) ?
N1 C2 C3 120.0(2) ?
C1 C2 C3 121.2(2) yes
O2 C3 C2 123.3(2) ?
O2 C3 C4 118.7(2) ?
C2 C3 C4 118.0(2) yes
N2 C4 C3 119.6(2) ?
N2 C4 C5 119.4(2) ?
C3 C4 C5 121.0(2) yes
O3 C5 C4 124.8(2) ?
O3 C5 C6 116.5(2) ?
C4 C5 C6 118.7(2) yes
N3 C6 C1 118.0(2) ?
N3 C6 C5 119.2(2) ?
C1 C6 C5 122.8(2) yes

loop_
_geom_bond_atom_site_label_1
_geom_bond_atom_site_label_2
_geom_bond_distance
_geom_bond_publ_flag
O1A N1 1.231(3) yes
O1B N1 1.237(3) yes
O1 C1 1.323(3) yes
O1 H1 0.75(2) ?
O2A N2 1.247(3) yes
O2B N2 1.204(3) yes
O2 C3 1.312(3) yes
O2 H2 0.88(4) ?
O3A N3 1.206(3) yes
O3B N3 1.219(2) yes
O3 C5 1.323(2) yes
O3 H3 0.83(4) ?
N1 C2 1.433(2) yes
N2 C4 1.441(3) yes
N3 C6 1.467(2) yes
C1 C2 1.418(3) yes
C1 C6 1.384(3) yes
C2 C3 1.415(3) yes
C3 C4 1.416(3) yes
C4 C5 1.404(3) yes
C5 C6 1.390(3) yes
